data_2231482
loop_
_publ_author_name
'Nayab, Saira'
'Lee, Hong-In'
'Jeong, Jong Hwa'

_publ_section_title
;
 (2<i>R</i>)-<i>N</i>-(2-Benzoylphenyl)-1-benzylpyrrolidine-2-carboxamide
;
_journal_coeditor_code HB5950
_journal_issue 9
_journal_name_full 'Acta Crystallographica Section E'
_journal_page_first o2478
_journal_paper_doi 10.1107/S1600536811033836
_journal_volume 67
_journal_year 2011
_chemical_formula_iupac 'C25 H24 N2 O2'
_chemical_formula_moiety 'C25 H24 N2 O2'
_chemical_formula_sum 'C25 H24 N2 O2'
_chemical_formula_weight 384.46
_chemical_name_systematic
;
(2<i>R</i>)-<i>N</i>-(2-Benzoylphenyl)-1-benzylpyrrolidine-2-carboxamide
;
_space_group_IT_number 19
_symmetry_cell_setting orthorhombic
_symmetry_space_group_name_Hall 'P 2ac 2ab'
_symmetry_space_group_name_H-M 'P 21 21 21'
_atom_sites_solution_hydrogens geom
_atom_sites_solution_primary direct
_atom_sites_solution_secondary difmap
_audit_creation_method SHELXL-97
_cell_angle_alpha 90.00
_cell_angle_beta 90.00
_cell_angle_gamma 90.00
_cell_formula_units_Z 4
_cell_length_a 8.4036(7)
_cell_length_b 11.2215(8)
_cell_length_c 21.4182(12)
_cell_measurement_reflns_used 3
_cell_measurement_temperature 293(2)
_cell_measurement_theta_max 11.85
_cell_measurement_theta_min 9.30
_cell_volume 2019.8(2)
_computing_cell_refinement 'CAD-4 software (Enraf--Nonius, 1989)'
_computing_data_collection 'CAD-4 software (Enraf--Nonius, 1989)'
_computing_data_reduction 'XCAD (McArdle, 1999)'
_computing_molecular_graphics 'ORTEPIII (Burnett & Johnson, 1996)'
_computing_publication_material 'SHELXL97 (Sheldrick, 2008)'
_computing_structure_refinement 'SHELXL97 (Sheldrick, 2008)'
_computing_structure_solution 'SHELXS97 (Sheldrick, 2008)'
_diffrn_ambient_temperature 293(2)
_diffrn_measured_fraction_theta_full 1.000
_diffrn_measured_fraction_theta_max 1.000
_diffrn_measurement_device_type 'Enraf--Nonius CAD-4 four-circle diffractometer'
_diffrn_measurement_method \w/2\q
_diffrn_radiation_monochromator graphite
_diffrn_radiation_source 'fine-focus sealed tube'
_diffrn_radiation_type MoK\a
_diffrn_radiation_wavelength 0.71073
_diffrn_reflns_av_R_equivalents 0.0133
_diffrn_reflns_av_sigmaI/netI 0.0667
_diffrn_reflns_limit_h_max 10
_diffrn_reflns_limit_h_min -10
_diffrn_reflns_limit_k_max 13
_diffrn_reflns_limit_k_min -13
_diffrn_reflns_limit_l_max 25
_diffrn_reflns_limit_l_min -25
_diffrn_reflns_number 4479
_diffrn_reflns_theta_full 25.48
_diffrn_reflns_theta_max 25.48
_diffrn_reflns_theta_min 1.90
_diffrn_standards_decay_% '< 0.2'
_diffrn_standards_interval_time 60
_diffrn_standards_number 3
_exptl_absorpt_coefficient_mu 0.081
_exptl_absorpt_correction_type none
_exptl_crystal_colour colorless
_exptl_crystal_density_diffrn 1.264
_exptl_crystal_density_method 'not measured'
_exptl_crystal_description block
_exptl_crystal_F_000 816
_exptl_crystal_size_max 0.45
_exptl_crystal_size_mid 0.40
_exptl_crystal_size_min 0.35
_refine_diff_density_max 0.119
_refine_diff_density_min -0.122
_refine_ls_abs_structure_details 'Flack (1983), 1587 Friedel pairs'
_refine_ls_abs_structure_Flack -0.2(15)
_refine_ls_extinction_method none
_refine_ls_goodness_of_fit_ref 0.927
_refine_ls_hydrogen_treatment mixed
_refine_ls_matrix_type full
_refine_ls_number_parameters 266
_refine_ls_number_reflns 3740
_refine_ls_number_restraints 0
_refine_ls_restrained_S_all 0.927
_refine_ls_R_factor_all 0.0797
_refine_ls_R_factor_gt 0.0340
_refine_ls_shift/su_max 0.001
_refine_ls_shift/su_mean 0.000
_refine_ls_structure_factor_coef Fsqd
_refine_ls_weighting_details 'calc w=1/[\s^2^(Fo^2^)+(0.0442P)^2^] where P=(Fo^2^+2Fc^2^)/3'
_refine_ls_weighting_scheme calc
_refine_ls_wR_factor_gt 0.0760
_refine_ls_wR_factor_ref 0.0837
_reflns_number_gt 2372
_reflns_number_total 3740
_reflns_threshold_expression I>2\s(I)
_cod_data_source_file hb5950.cif
_cod_data_source_block I
_cod_database_code 2231482
_cod_database_fobs_code 2231482

loop_
_symmetry_equiv_pos_as_xyz
'x, y, z'
'-x+1/2, -y, z+1/2'
'-x, y+1/2, -z+1/2'
'x+1/2, -y+1/2, -z'

loop_
_atom_site_type_symbol
_atom_site_label
_atom_site_fract_x
_atom_site_fract_y
_atom_site_fract_z
_atom_site_U_iso_or_equiv
_atom_site_adp_type
_atom_site_calc_flag
_atom_site_refinement_flags
_atom_site_occupancy
_atom_site_symmetry_multiplicity
N N1 0.61424(19) 0.35261(13) 0.85208(7) 0.0448(4) Uani d . 1 1
O O1 0.6320(2) 0.53634(14) 0.71393(7) 0.0686(5) Uani d . 1 1
O O2 1.0339(2) 0.48686(13) 0.88092(7) 0.0774(5) Uani d . 1 1
N N2 0.7694(2) 0.53942(15) 0.80552(8) 0.0444(4) Uani d . 1 1
H H2N 0.792(2) 0.4945(17) 0.8365(9) 0.047(6) Uiso d . 1 1
C C1 0.6389(3) 0.22394(17) 0.85790(9) 0.0573(6) Uani d . 1 1
H H1A 0.5382 0.1818 0.8598 0.069 Uiso calc R 1 1
H H1B 0.7010 0.2050 0.8947 0.069 Uiso calc R 1 1
C C2 0.7280(3) 0.1939(2) 0.79945(11) 0.0724(7) Uani d . 1 1
H H2A 0.7201 0.1096 0.7900 0.087 Uiso calc R 1 1
H H2B 0.8394 0.2156 0.8031 0.087 Uiso calc R 1 1
C C3 0.6456(3) 0.26809(19) 0.75016(10) 0.0612(6) Uani d . 1 1
H H3A 0.5577 0.2245 0.7316 0.073 Uiso calc R 1 1
H H3B 0.7193 0.2910 0.7175 0.073 Uiso calc R 1 1
C C4 0.5852(2) 0.37804(17) 0.78583(8) 0.0465(5) Uani d . 1 1
H H4 0.4702 0.3850 0.7793 0.056 Uiso calc R 1 1
C C5 0.6641(2) 0.49309(17) 0.76437(9) 0.0450(5) Uani d . 1 1
C C6 0.8458(2) 0.65120(16) 0.80547(8) 0.0382(4) Uani d . 1 1
C C7 0.8141(2) 0.73603(17) 0.76016(9) 0.0444(5) Uani d . 1 1
H H7 0.7474 0.7173 0.7269 0.053 Uiso calc R 1 1
C C8 0.8807(3) 0.84794(18) 0.76397(9) 0.0524(5) Uani d . 1 1
H H8 0.8594 0.9036 0.7329 0.063 Uiso calc R 1 1
C C9 0.9778(3) 0.87866(17) 0.81265(10) 0.0542(5) Uani d . 1 1
H H9 1.0199 0.9551 0.8153 0.065 Uiso calc R 1 1
C C10 1.0125(2) 0.79505(16) 0.85766(9) 0.0482(5) Uani d . 1 1
H H10 1.0787 0.8158 0.8907 0.058 Uiso calc R 1 1
C C11 0.9504(2) 0.67965(16) 0.85471(8) 0.0393(4) Uani d . 1 1
C C12 1.0078(2) 0.58769(18) 0.89961(9) 0.0468(5) Uani d . 1 1
C C13 1.0368(2) 0.61718(16) 0.96635(8) 0.0425(5) Uani d . 1 1
C C14 0.9582(3) 0.70905(17) 0.99693(9) 0.0518(5) Uani d . 1 1
H H14 0.8901 0.7590 0.9749 0.062 Uiso calc R 1 1
C C15 0.9812(3) 0.7261(2) 1.06040(9) 0.0650(6) Uani d . 1 1
H H15 0.9274 0.7868 1.0811 0.078 Uiso calc R 1 1
C C16 1.0839(3) 0.6531(2) 1.09295(10) 0.0688(7) Uani d . 1 1
H H16 1.0993 0.6648 1.1355 0.083 Uiso calc R 1 1
C C17 1.1639(3) 0.5627(2) 1.06260(10) 0.0659(7) Uani d . 1 1
H H17 1.2347 0.5146 1.0845 0.079 Uiso calc R 1 1
C C18 1.1388(3) 0.54412(18) 1.00017(9) 0.0537(5) Uani d . 1 1
H H18 1.1908 0.4817 0.9801 0.064 Uiso calc R 1 1
C C19 0.4917(3) 0.40031(19) 0.89345(9) 0.0555(6) Uani d . 1 1
H H19A 0.3930 0.3574 0.8866 0.067 Uiso calc R 1 1
H H19B 0.4734 0.4835 0.8834 0.067 Uiso calc R 1 1
C C20 0.5386(2) 0.38994(17) 0.96107(9) 0.0462(5) Uani d . 1 1
C C21 0.6451(3) 0.46882(17) 0.98709(10) 0.0539(5) Uani d . 1 1
H H21 0.6849 0.5305 0.9627 0.065 Uiso calc R 1 1
C C22 0.6942(3) 0.4592(2) 1.04770(10) 0.0637(6) Uani d . 1 1
H H22 0.7675 0.5130 1.0639 0.076 Uiso calc R 1 1
C C23 0.6350(3) 0.3700(2) 1.08441(10) 0.0662(7) Uani d . 1 1
H H23 0.6667 0.3635 1.1259 0.079 Uiso calc R 1 1
C C24 0.5285(3) 0.2902(2) 1.05976(10) 0.0670(7) Uani d . 1 1
H H24 0.4892 0.2286 1.0844 0.080 Uiso calc R 1 1
C C25 0.4798(3) 0.30099(18) 0.99869(10) 0.0596(6) Uani d . 1 1
H H25 0.4061 0.2473 0.9826 0.071 Uiso calc R 1 1

loop_
_atom_site_aniso_label
_atom_site_aniso_U_11
_atom_site_aniso_U_22
_atom_site_aniso_U_33
_atom_site_aniso_U_12
_atom_site_aniso_U_13
_atom_site_aniso_U_23
N1 0.0480(9) 0.0427(9) 0.0435(8) 0.0001(8) 0.0027(8) 0.0000(7)
O1 0.0901(12) 0.0611(9) 0.0546(9) -0.0080(9) -0.0274(8) 0.0103(7)
O2 0.1167(15) 0.0469(9) 0.0685(10) 0.0280(9) -0.0326(10) -0.0149(8)
N2 0.0541(11) 0.0401(9) 0.0391(9) -0.0043(9) -0.0060(8) 0.0050(8)
C1 0.0671(15) 0.0447(12) 0.0601(13) -0.0006(11) -0.0044(12) 0.0001(11)
C2 0.0741(17) 0.0630(15) 0.0802(16) 0.0076(13) -0.0003(14) -0.0181(13)
C3 0.0717(16) 0.0541(13) 0.0579(13) -0.0181(13) 0.0123(12) -0.0147(11)
C4 0.0442(12) 0.0509(12) 0.0445(10) -0.0034(10) -0.0024(9) -0.0037(9)
C5 0.0472(12) 0.0463(11) 0.0414(10) 0.0041(10) -0.0034(10) -0.0033(9)
C6 0.0404(10) 0.0380(10) 0.0362(9) 0.0020(9) 0.0060(9) 0.0016(8)
C7 0.0474(12) 0.0466(12) 0.0393(10) 0.0028(10) 0.0014(9) 0.0019(9)
C8 0.0605(14) 0.0473(13) 0.0494(11) 0.0046(11) 0.0075(11) 0.0149(10)
C9 0.0615(14) 0.0380(11) 0.0631(13) -0.0092(11) 0.0109(12) 0.0033(10)
C10 0.0514(13) 0.0435(11) 0.0495(11) -0.0049(10) 0.0009(10) -0.0017(10)
C11 0.0433(11) 0.0371(10) 0.0375(9) 0.0009(9) 0.0014(9) -0.0007(8)
C12 0.0484(13) 0.0415(11) 0.0505(11) 0.0008(10) -0.0063(10) -0.0021(9)
C13 0.0431(11) 0.0372(10) 0.0474(10) -0.0079(10) -0.0071(9) 0.0038(9)
C14 0.0594(14) 0.0453(11) 0.0508(11) -0.0005(11) -0.0034(11) 0.0011(10)
C15 0.0819(17) 0.0612(14) 0.0519(13) -0.0120(14) 0.0030(12) -0.0092(11)
C16 0.0921(19) 0.0694(16) 0.0448(11) -0.0304(16) -0.0156(12) 0.0042(12)
C17 0.0756(16) 0.0594(15) 0.0627(15) -0.0169(14) -0.0253(13) 0.0166(12)
C18 0.0542(13) 0.0455(10) 0.0615(13) -0.0057(11) -0.0164(11) 0.0050(10)
C19 0.0592(15) 0.0551(13) 0.0521(12) 0.0053(12) 0.0052(11) 0.0012(10)
C20 0.0483(12) 0.0414(12) 0.0489(11) 0.0009(11) 0.0075(10) -0.0020(9)
C21 0.0583(14) 0.0427(11) 0.0608(13) -0.0006(11) 0.0109(11) -0.0001(10)
C22 0.0692(16) 0.0613(14) 0.0605(14) 0.0017(13) -0.0013(12) -0.0158(13)
C23 0.0763(17) 0.0746(16) 0.0479(12) 0.0274(15) -0.0007(12) -0.0090(12)
C24 0.0869(18) 0.0568(14) 0.0573(14) 0.0066(14) 0.0209(13) 0.0180(11)
C25 0.0643(15) 0.0546(12) 0.0598(13) -0.0105(12) 0.0098(12) 0.0000(11)

loop_
_atom_type_symbol
_atom_type_description
_atom_type_scat_dispersion_real
_atom_type_scat_dispersion_imag
_atom_type_scat_source
C C 0.0033 0.0016 'International Tables Vol C Tables 4.2.6.8 and 6.1.1.4'
N N 0.0061 0.0033 'International Tables Vol C Tables 4.2.6.8 and 6.1.1.4'
O O 0.0106 0.0060 'International Tables Vol C Tables 4.2.6.8 and 6.1.1.4'
H H 0.0000 0.0000 'International Tables Vol C Tables 4.2.6.8 and 6.1.1.4'

loop_
_geom_angle_atom_site_label_1
_geom_angle_atom_site_label_2
_geom_angle_atom_site_label_3
_geom_angle
C19 N1 C1 114.18(16)
C19 N1 C4 113.48(15)
C1 N1 C4 107.31(14)
C5 N2 C6 129.77(17)
C5 N2 H2N 115.1(13)
C6 N2 H2N 115.2(13)
N1 C1 C2 102.79(17)
N1 C1 H1A 111.2
C2 C1 H1A 111.2
N1 C1 H1B 111.2
C2 C1 H1B 111.2
H1A C1 H1B 109.1
C1 C2 C3 103.34(19)
C1 C2 H2A 111.1
C3 C2 H2A 111.1
C1 C2 H2B 111.1
C3 C2 H2B 111.1
H2A C2 H2B 109.1
C2 C3 C4 104.22(17)
C2 C3 H3A 110.9
C4 C3 H3A 110.9
C2 C3 H3B 110.9
C4 C3 H3B 110.9
H3A C3 H3B 108.9
N1 C4 C5 112.61(16)
N1 C4 C3 105.65(15)
C5 C4 C3 112.77(15)
N1 C4 H4 108.6
C5 C4 H4 108.6
C3 C4 H4 108.6
O1 C5 N2 124.84(19)
O1 C5 C4 120.71(18)
N2 C5 C4 114.45(17)
C7 C6 N2 121.63(17)
C7 C6 C11 119.24(17)
N2 C6 C11 119.03(16)
C8 C7 C6 120.45(19)
C8 C7 H7 119.8
C6 C7 H7 119.8
C9 C8 C7 121.15(18)
C9 C8 H8 119.4
C7 C8 H8 119.4
C8 C9 C10 119.23(18)
C8 C9 H9 120.4
C10 C9 H9 120.4
C9 C10 C11 121.39(18)
C9 C10 H10 119.3
C11 C10 H10 119.3
C10 C11 C6 118.45(16)
C10 C11 C12 119.44(17)
C6 C11 C12 121.85(17)
O2 C12 C13 119.48(18)
O2 C12 C11 119.24(17)
C13 C12 C11 121.26(17)
C14 C13 C18 119.06(18)
C14 C13 C12 122.72(18)
C18 C13 C12 118.07(17)
C15 C14 C13 119.9(2)
C15 C14 H14 120.1
C13 C14 H14 120.1
C16 C15 C14 120.1(2)
C16 C15 H15 120.0
C14 C15 H15 120.0
C17 C16 C15 120.2(2)
C17 C16 H16 119.9
C15 C16 H16 119.9
C18 C17 C16 119.8(2)
C18 C17 H17 120.1
C16 C17 H17 120.1
C17 C18 C13 120.9(2)
C17 C18 H18 119.5
C13 C18 H18 119.5
N1 C19 C20 111.80(17)
N1 C19 H19A 109.3
C20 C19 H19A 109.3
N1 C19 H19B 109.3
C20 C19 H19B 109.3
H19A C19 H19B 107.9
C25 C20 C21 117.60(19)
C25 C20 C19 121.75(19)
C21 C20 C19 120.64(19)
C22 C21 C20 122.0(2)
C22 C21 H21 119.0
C20 C21 H21 119.0
C23 C22 C21 119.7(2)
C23 C22 H22 120.2
C21 C22 H22 120.2
C22 C23 C24 119.6(2)
C22 C23 H23 120.2
C24 C23 H23 120.2
C23 C24 C25 120.1(2)
C23 C24 H24 119.9
C25 C24 H24 119.9
C20 C25 C24 121.0(2)
C20 C25 H25 119.5
C24 C25 H25 119.5

loop_
_geom_bond_atom_site_label_1
_geom_bond_atom_site_label_2
_geom_bond_distance
N1 C19 1.460(2)
N1 C1 1.464(2)
N1 C4 1.468(2)
O1 C5 1.215(2)
O2 C12 1.220(2)
N2 C5 1.353(2)
N2 C6 1.409(2)
N2 H2N 0.855(19)
C1 C2 1.497(3)
C1 H1A 0.9700
C1 H1B 0.9700
C2 C3 1.512(3)
C2 H2A 0.9700
C2 H2B 0.9700
C3 C4 1.537(3)
C3 H3A 0.9700
C3 H3B 0.9700
C4 C5 1.522(3)
C4 H4 0.9800
C6 C7 1.385(2)
C6 C11 1.410(2)
C7 C8 1.377(3)
C7 H7 0.9300
C8 C9 1.368(3)
C8 H8 0.9300
C9 C10 1.376(3)
C9 H9 0.9300
C10 C11 1.397(3)
C10 H10 0.9300
C11 C12 1.491(3)
C12 C13 1.487(3)
C13 C14 1.389(3)
C13 C18 1.390(3)
C14 C15 1.386(3)
C14 H14 0.9300
C15 C16 1.379(3)
C15 H15 0.9300
C16 C17 1.379(3)
C16 H16 0.9300
C17 C18 1.370(3)
C17 H17 0.9300
C18 H18 0.9300
C19 C20 1.505(3)
C19 H19A 0.9700
C19 H19B 0.9700
C20 C25 1.374(3)
C20 C21 1.377(3)
C21 C22 1.366(3)
C21 H21 0.9300
C22 C23 1.366(3)
C22 H22 0.9300
C23 C24 1.372(3)
C23 H23 0.9300
C24 C25 1.376(3)
C24 H24 0.9300
C25 H25 0.9300

loop_
_geom_hbond_atom_site_label_D
_geom_hbond_atom_site_label_H
_geom_hbond_atom_site_label_A
_geom_hbond_distance_DH
_geom_hbond_distance_HA
_geom_hbond_distance_DA
_geom_hbond_angle_DHA
N2 H2N O2 0.855(19) 2.246(17) 2.810(2) 123.5(15)
N2 H2N N1 0.855(19) 2.209(18) 2.663(2) 113.1(14)

loop_
_geom_torsion_atom_site_label_1
_geom_torsion_atom_site_label_2
_geom_torsion_atom_site_label_3
_geom_torsion_atom_site_label_4
_geom_torsion
C19 N1 C1 C2 163.29(17)
C4 N1 C1 C2 36.6(2)
N1 C1 C2 C3 -40.8(2)
C1 C2 C3 C4 29.9(2)
C19 N1 C4 C5 91.8(2)
C1 N1 C4 C5 -141.14(18)
C19 N1 C4 C3 -144.72(17)
C1 N1 C4 C3 -17.6(2)
C2 C3 C4 N1 -8.0(2)
C2 C3 C4 C5 115.4(2)
C6 N2 C5 O1 10.4(3)
C6 N2 C5 C4 -169.86(17)
N1 C4 C5 O1 -168.60(18)
C3 C4 C5 O1 71.9(2)
N1 C4 C5 N2 11.6(2)
C3 C4 C5 N2 -107.8(2)
C5 N2 C6 C7 2.7(3)
C5 N2 C6 C11 179.17(19)
N2 C6 C7 C8 174.78(17)
C11 C6 C7 C8 -1.7(3)
C6 C7 C8 C9 -0.8(3)
C7 C8 C9 C10 1.7(3)
C8 C9 C10 C11 -0.1(3)
C9 C10 C11 C6 -2.3(3)
C9 C10 C11 C12 172.00(18)
C7 C6 C11 C10 3.1(3)
N2 C6 C11 C10 -173.41(17)
C7 C6 C11 C12 -170.99(17)
N2 C6 C11 C12 12.5(3)
C10 C11 C12 O2 -138.3(2)
C6 C11 C12 O2 35.8(3)
C10 C11 C12 C13 40.5(3)
C6 C11 C12 C13 -145.40(19)
O2 C12 C13 C14 -154.8(2)
C11 C12 C13 C14 26.4(3)
O2 C12 C13 C18 20.7(3)
C11 C12 C13 C18 -158.10(19)
C18 C13 C14 C15 -0.5(3)
C12 C13 C14 C15 174.96(19)
C13 C14 C15 C16 1.0(3)
C14 C15 C16 C17 -0.1(3)
C15 C16 C17 C18 -1.3(3)
C16 C17 C18 C13 1.8(3)
C14 C13 C18 C17 -0.9(3)
C12 C13 C18 C17 -176.5(2)
C1 N1 C19 C20 65.8(2)
C4 N1 C19 C20 -170.79(16)
N1 C19 C20 C25 -100.8(2)
N1 C19 C20 C21 78.0(2)
C25 C20 C21 C22 1.1(3)
C19 C20 C21 C22 -177.7(2)
C20 C21 C22 C23 -1.0(3)
C21 C22 C23 C24 0.9(3)
C22 C23 C24 C25 -1.0(3)
C21 C20 C25 C24 -1.3(3)
C19 C20 C25 C24 177.5(2)
C23 C24 C25 C20 1.2(3)

loop_
_cod_related_entry_id
_cod_related_entry_database
_cod_related_entry_code
1 ChemSpider 850224
